data_2233068
loop_
_publ_author_name
'Arman, Hadi D.'
'Kaulgud, Trupta'
'Tiekink, Edward R. T.'

_publ_section_title
;
 2-Aminobenzoic acid--4-(pyridin-4-yldisulfanyl)pyridine (1/1)
;
_journal_coeditor_code ZS2162
_journal_issue 12
_journal_name_full 'Acta Crystallographica Section E'
_journal_page_first o3361
_journal_paper_doi 10.1107/S1600536811048483
_journal_volume 67
_journal_year 2011
_chemical_formula_iupac 'C7 H7 N O2, C10 H8 N2 S2'
_chemical_formula_moiety 'C7 H7 N O2, C10 H8 N2 S2'
_chemical_formula_sum 'C17 H15 N3 O2 S2'
_chemical_formula_weight 357.46
_chemical_name_systematic
;
2-Aminobenzoic acid--4-(pyridin-4-yldisulfanyl)pyridine (1/1)
;
_space_group_IT_number 9
_symmetry_cell_setting monoclinic
_symmetry_space_group_name_Hall 'C -2yc'
_symmetry_space_group_name_H-M 'C 1 c 1'
_atom_sites_solution_hydrogens geom
_atom_sites_solution_primary direct
_atom_sites_solution_secondary difmap
_cell_angle_alpha 90
_cell_angle_beta 103.218(4)
_cell_angle_gamma 90
_cell_formula_units_Z 4
_cell_length_a 8.636(2)
_cell_length_b 12.728(3)
_cell_length_c 15.688(4)
_cell_measurement_reflns_used 3807
_cell_measurement_temperature 98(2)
_cell_measurement_theta_max 40.5
_cell_measurement_theta_min 2.7
_cell_volume 1678.7(7)
_computing_cell_refinement 'CrystalClear (Molecular Structure Corporation & Rigaku, 2005)'
_computing_data_collection 'CrystalClear (Molecular Structure Corporation & Rigaku, 2005)'
_computing_data_reduction 'CrystalClear (Molecular Structure Corporation & Rigaku, 2005)'
_computing_molecular_graphics 'ORTEPII (Johnson, 1976) and DIAMOND (Brandenburg, 2006)'
_computing_publication_material 'publCIF (Westrip, 2010)'
_computing_structure_refinement 'SHELXL97 (Sheldrick, 2008)'
_computing_structure_solution 'SHELXS97 (Sheldrick, 2008)'
_diffrn_ambient_temperature 98(2)
_diffrn_measured_fraction_theta_full 0.990
_diffrn_measured_fraction_theta_max 0.990
_diffrn_measurement_device_type 'Rigaku AFC12\K/SATURN724 CCD'
_diffrn_measurement_method '\w scans'
_diffrn_radiation_monochromator graphite
_diffrn_radiation_source 'fine-focus sealed tube'
_diffrn_radiation_type MoK\a
_diffrn_radiation_wavelength 0.71073
_diffrn_reflns_av_R_equivalents 0.000
_diffrn_reflns_av_sigmaI/netI 0.032
_diffrn_reflns_limit_h_max 10
_diffrn_reflns_limit_h_min -11
_diffrn_reflns_limit_k_max 16
_diffrn_reflns_limit_k_min 0
_diffrn_reflns_limit_l_max 20
_diffrn_reflns_limit_l_min -20
_diffrn_reflns_number 3149
_diffrn_reflns_theta_full 27.49
_diffrn_reflns_theta_max 27.5
_diffrn_reflns_theta_min 2.7
_diffrn_standards_number 0
_exptl_absorpt_coefficient_mu 0.332
_exptl_absorpt_correction_type none
_exptl_crystal_colour colourless
_exptl_crystal_density_diffrn 1.414
_exptl_crystal_density_method 'not measured'
_exptl_crystal_description block
_exptl_crystal_F_000 744
_exptl_crystal_size_max 0.30
_exptl_crystal_size_mid 0.27
_exptl_crystal_size_min 0.15
_refine_diff_density_max 0.247
_refine_diff_density_min -0.232
_refine_ls_abs_structure_details nd
_refine_ls_extinction_method none
_refine_ls_goodness_of_fit_ref 1.028
_refine_ls_hydrogen_treatment mixed
_refine_ls_matrix_type full
_refine_ls_number_parameters 227
_refine_ls_number_reflns 3149
_refine_ls_number_restraints 6
_refine_ls_restrained_S_all 1.027
_refine_ls_R_factor_all 0.0308
_refine_ls_R_factor_gt 0.0305
_refine_ls_shift/su_max 0.001
_refine_ls_shift/su_mean 0.000
_refine_ls_structure_factor_coef Fsqd
_refine_ls_weighting_details 'calc w=1/[\s^2^(Fo^2^)+(0.0470P)^2^+0.5616P] where P=(Fo^2^+2Fc^2^)/3'
_refine_ls_weighting_scheme calc
_refine_ls_wR_factor_gt 0.0777
_refine_ls_wR_factor_ref 0.0780
_reflns_number_gt 3115
_reflns_number_total 3149
_reflns_threshold_expression I>2\s(I)
_cod_data_source_file zs2162.cif
_cod_data_source_block I
_cod_original_sg_symbol_H-M 'C c'
_cod_database_code 2233068
_cod_database_fobs_code 2233068

loop_
_symmetry_equiv_pos_as_xyz
'x, y, z'
'x, -y, z+1/2'
'x+1/2, y+1/2, z'
'x+1/2, -y+1/2, z+1/2'

loop_
_atom_site_type_symbol
_atom_site_label
_atom_site_fract_x
_atom_site_fract_y
_atom_site_fract_z
_atom_site_U_iso_or_equiv
_atom_site_adp_type
_atom_site_calc_flag
_atom_site_refinement_flags
_atom_site_occupancy
_atom_site_symmetry_multiplicity
S S1 1.03842(6) 0.51910(4) 0.54403(3) 0.02643(12) Uani d . 1 1
S S2 0.84697(6) 0.53636(3) 0.44236(3) 0.02623(12) Uani d . 1 1
O O1 0.4176(2) 0.28720(11) 0.58052(9) 0.0301(3) Uani d D 1 1
H H1o 0.425(4) 0.2527(19) 0.6269(10) 0.045 Uiso d D 1 1
O O2 0.45445(19) 0.42702(12) 0.66806(9) 0.0311(3) Uani d . 1 1
N N1 0.4410(2) 0.30644(14) 0.41463(11) 0.0323(4) Uani d D 1 1
H H1n 0.428(3) 0.2877(17) 0.3594(5) 0.048 Uiso d D 1 1
H H2n 0.418(4) 0.2615(14) 0.4525(11) 0.048 Uiso d D 1 1
N N2 0.9169(2) 0.27383(14) 0.73043(12) 0.0302(4) Uani d . 1 1
N N3 0.9212(2) 0.33036(13) 0.21812(11) 0.0271(3) Uani d . 1 1
C C1 0.4350(2) 0.41116(14) 0.43227(12) 0.0212(4) Uani d . 1 1
C C2 0.4369(2) 0.45314(14) 0.51627(12) 0.0213(4) Uani d . 1 1
C C3 0.4360(2) 0.56293(16) 0.52675(13) 0.0261(4) Uani d . 1 1
H H3 0.4382 0.5912 0.5831 0.031 Uiso calc R 1 1
C C4 0.4322(3) 0.63068(16) 0.45784(15) 0.0291(4) Uani d . 1 1
H H4 0.4322 0.7046 0.4665 0.035 Uiso calc R 1 1
C C5 0.4282(3) 0.58886(16) 0.37511(14) 0.0276(4) Uani d . 1 1
H H5 0.4246 0.6347 0.3269 0.033 Uiso calc R 1 1
C C6 0.4294(2) 0.48188(15) 0.36270(13) 0.0241(4) Uani d . 1 1
H H6 0.4263 0.4551 0.3058 0.029 Uiso calc R 1 1
C C7 0.4379(2) 0.38954(15) 0.59532(12) 0.0240(4) Uani d . 1 1
C C8 1.0466(3) 0.33503(17) 0.75021(13) 0.0309(4) Uani d . 1 1
H H8 1.1159 0.3276 0.8064 0.037 Uiso calc R 1 1
C C9 1.0850(3) 0.40835(17) 0.69325(13) 0.0284(4) Uani d . 1 1
H H9 1.1792 0.4492 0.7096 0.034 Uiso calc R 1 1
C C10 0.9828(2) 0.42076(14) 0.61162(12) 0.0221(4) Uani d . 1 1
C C11 0.8478(2) 0.35789(15) 0.58888(13) 0.0236(4) Uani d . 1 1
H H11 0.7764 0.3636 0.5332 0.028 Uiso calc R 1 1
C C12 0.8218(2) 0.28615(15) 0.65130(13) 0.0269(4) Uani d . 1 1
H H12 0.7298 0.2430 0.6363 0.032 Uiso calc R 1 1
C C13 0.8862(2) 0.45427(14) 0.35820(12) 0.0213(4) Uani d . 1 1
C C14 1.0171(2) 0.38876(15) 0.36659(13) 0.0246(4) Uani d . 1 1
H H14 1.0959 0.3849 0.4198 0.030 Uiso calc R 1 1
C C15 1.0288(3) 0.32873(16) 0.29402(14) 0.0268(4) Uani d . 1 1
H H15 1.1186 0.2841 0.2989 0.032 Uiso calc R 1 1
C C16 0.7979(3) 0.39530(17) 0.21060(13) 0.0293(4) Uani d . 1 1
H H16 0.7221 0.3981 0.1562 0.035 Uiso calc R 1 1
C C17 0.7749(3) 0.45889(16) 0.27830(13) 0.0264(4) Uani d . 1 1
H H17 0.6857 0.5045 0.2705 0.032 Uiso calc R 1 1

loop_
_atom_site_aniso_label
_atom_site_aniso_U_11
_atom_site_aniso_U_22
_atom_site_aniso_U_33
_atom_site_aniso_U_12
_atom_site_aniso_U_13
_atom_site_aniso_U_23
S1 0.0318(3) 0.0275(2) 0.0204(2) -0.0070(2) 0.00692(19) -0.00252(17)
S2 0.0341(3) 0.02419(19) 0.0212(2) 0.00549(19) 0.00813(19) 0.00134(17)
O1 0.0455(9) 0.0265(7) 0.0172(6) -0.0018(6) 0.0050(6) 0.0027(5)
O2 0.0382(9) 0.0363(8) 0.0188(7) -0.0070(7) 0.0064(6) -0.0036(6)
N1 0.0531(12) 0.0238(8) 0.0201(8) 0.0013(8) 0.0088(8) -0.0032(6)
N2 0.0332(10) 0.0307(9) 0.0260(9) 0.0007(8) 0.0054(7) 0.0039(7)
N3 0.0332(9) 0.0268(8) 0.0216(8) -0.0033(7) 0.0066(7) -0.0034(7)
C1 0.0197(8) 0.0249(8) 0.0181(8) 0.0014(7) 0.0023(7) 0.0000(7)
C2 0.0188(8) 0.0256(8) 0.0185(9) -0.0009(7) 0.0024(7) -0.0031(7)
C3 0.0270(9) 0.0290(9) 0.0223(9) -0.0009(8) 0.0053(8) -0.0054(8)
C4 0.0306(11) 0.0222(9) 0.0334(11) 0.0015(8) 0.0053(9) -0.0014(8)
C5 0.0282(10) 0.0287(9) 0.0253(10) 0.0008(8) 0.0050(8) 0.0060(8)
C6 0.0240(10) 0.0291(9) 0.0181(9) 0.0001(7) 0.0025(8) -0.0005(7)
C7 0.0210(9) 0.0301(9) 0.0201(9) -0.0019(7) 0.0030(7) -0.0010(7)
C8 0.0307(10) 0.0391(11) 0.0207(10) 0.0028(9) 0.0011(8) 0.0023(8)
C9 0.0249(9) 0.0349(10) 0.0244(10) -0.0004(8) 0.0033(8) -0.0007(8)
C10 0.0245(9) 0.0234(9) 0.0193(8) 0.0013(7) 0.0068(7) -0.0030(7)
C11 0.0233(9) 0.0259(8) 0.0209(9) 0.0013(7) 0.0035(7) -0.0009(7)
C12 0.0290(10) 0.0247(9) 0.0267(10) -0.0017(7) 0.0057(8) -0.0008(7)
C13 0.0270(10) 0.0199(8) 0.0190(9) -0.0005(7) 0.0092(7) 0.0015(6)
C14 0.0283(10) 0.0246(8) 0.0203(9) -0.0008(7) 0.0043(8) 0.0000(7)
C15 0.0291(10) 0.0258(9) 0.0257(10) 0.0015(8) 0.0069(8) 0.0004(7)
C16 0.0319(10) 0.0362(10) 0.0185(9) -0.0031(8) 0.0031(8) 0.0025(8)
C17 0.0276(10) 0.0319(9) 0.0202(9) 0.0027(8) 0.0068(8) 0.0047(7)

loop_
_atom_type_symbol
_atom_type_description
_atom_type_scat_dispersion_real
_atom_type_scat_dispersion_imag
_atom_type_scat_source
C C 0.0033 0.0016 'International Tables Vol C Tables 4.2.6.8 and 6.1.1.4'
H H 0.0000 0.0000 'International Tables Vol C Tables 4.2.6.8 and 6.1.1.4'
N N 0.0061 0.0033 'International Tables Vol C Tables 4.2.6.8 and 6.1.1.4'
O O 0.0106 0.0060 'International Tables Vol C Tables 4.2.6.8 and 6.1.1.4'
S S 0.1246 0.1234 'International Tables Vol C Tables 4.2.6.8 and 6.1.1.4'

loop_
_geom_angle_atom_site_label_1
_geom_angle_atom_site_label_2
_geom_angle_atom_site_label_3
_geom_angle
C10 S1 S2 105.22(7)
C13 S2 S1 105.12(7)
C7 O1 H1o 112(2)
C1 N1 H1n 117.5(15)
C1 N1 H2n 118.2(15)
H1n N1 H2n 119.4(18)
C12 N2 C8 116.85(18)
C16 N3 C15 117.96(17)
N1 C1 C6 117.63(17)
N1 C1 C2 124.29(18)
C6 C1 C2 118.07(17)
C3 C2 C1 118.91(17)
C3 C2 C7 116.40(16)
C1 C2 C7 124.69(17)
C4 C3 C2 121.99(18)
C4 C3 H3 119.0
C2 C3 H3 119.0
C3 C4 C5 118.82(18)
C3 C4 H4 120.6
C5 C4 H4 120.6
C6 C5 C4 120.63(18)
C6 C5 H5 119.7
C4 C5 H5 119.7
C5 C6 C1 121.56(18)
C5 C6 H6 119.2
C1 C6 H6 119.2
O2 C7 O1 122.14(18)
O2 C7 C2 123.34(18)
O1 C7 C2 114.52(16)
N2 C8 C9 123.6(2)
N2 C8 H8 118.2
C9 C8 H8 118.2
C8 C9 C10 118.5(2)
C8 C9 H9 120.8
C10 C9 H9 120.8
C9 C10 C11 119.33(18)
C9 C10 S1 115.41(15)
C11 C10 S1 125.26(16)
C10 C11 C12 117.17(19)
C10 C11 H11 121.4
C12 C11 H11 121.4
N2 C12 C11 124.59(19)
N2 C12 H12 117.7
C11 C12 H12 117.7
C14 C13 C17 119.32(17)
C14 C13 S2 124.98(16)
C17 C13 S2 115.70(15)
C13 C14 C15 117.50(19)
C13 C14 H14 121.2
C15 C14 H14 121.3
N3 C15 C14 123.7(2)
N3 C15 H15 118.1
C14 C15 H15 118.1
N3 C16 C17 123.1(2)
N3 C16 H16 118.4
C17 C16 H16 118.4
C16 C17 C13 118.30(19)
C16 C17 H17 120.8
C13 C17 H17 120.8

loop_
_geom_bond_atom_site_label_1
_geom_bond_atom_site_label_2
_geom_bond_distance
S1 C10 1.7762(19)
S1 S2 2.0297(8)
S2 C13 1.7761(18)
O1 C7 1.328(2)
O1 H1o 0.8399(10)
O2 C7 1.215(2)
N1 C1 1.365(2)
N1 H1n 0.8800(11)
N1 H2n 0.8801(10)
N2 C12 1.332(3)
N2 C8 1.341(3)
N3 C16 1.332(3)
N3 C15 1.332(3)
C1 C6 1.407(3)
C1 C2 1.418(2)
C2 C3 1.407(3)
C2 C7 1.479(2)
C3 C4 1.377(3)
C3 H3 0.9500
C4 C5 1.396(3)
C4 H4 0.9500
C5 C6 1.376(3)
C5 H5 0.9500
C6 H6 0.9500
C8 C9 1.384(3)
C8 H8 0.9500
C9 C10 1.388(3)
C9 H9 0.9500
C10 C11 1.391(3)
C11 C12 1.394(3)
C11 H11 0.9500
C12 H12 0.9500
C13 C14 1.387(3)
C13 C17 1.396(3)
C14 C15 1.394(3)
C14 H14 0.9500
C15 H15 0.9500
C16 C17 1.385(3)
C16 H16 0.9500
C17 H17 0.9500

loop_
_geom_hbond_atom_site_label_D
_geom_hbond_atom_site_label_H
_geom_hbond_atom_site_label_A
_geom_hbond_site_symmetry_A
_geom_hbond_distance_DH
_geom_hbond_distance_HA
_geom_hbond_distance_DA
_geom_hbond_angle_DHA
N1 H2n O1 . 0.88(2) 2.036(18) 2.667(2) 127.9(15)
N1 H1n N2 4_454 0.881(10) 2.151(12) 3.027(3) 172.8(19)
O1 H1o N3 4_455 0.840(18) 1.79(2) 2.621(2) 173(3)
C17 H17 O2 2_564 0.95 2.42 3.251(3) 146

loop_
_geom_torsion_atom_site_label_1
_geom_torsion_atom_site_label_2
_geom_torsion_atom_site_label_3
_geom_torsion_atom_site_label_4
_geom_torsion
C10 S1 S2 C13 -95.20(9)
N1 C1 C2 C3 177.7(2)
C6 C1 C2 C3 -1.1(3)
N1 C1 C2 C7 -3.1(3)
C6 C1 C2 C7 178.12(18)
C1 C2 C3 C4 0.5(3)
C7 C2 C3 C4 -178.81(18)
C2 C3 C4 C5 0.3(3)
C3 C4 C5 C6 -0.5(3)
C4 C5 C6 C1 -0.2(3)
N1 C1 C6 C5 -177.9(2)
C2 C1 C6 C5 1.0(3)
C3 C2 C7 O2 -7.8(3)
C1 C2 C7 O2 172.92(19)
C3 C2 C7 O1 171.55(19)
C1 C2 C7 O1 -7.7(3)
C12 N2 C8 C9 -0.2(3)
N2 C8 C9 C10 1.1(3)
C8 C9 C10 C11 -1.5(3)
C8 C9 C10 S1 178.27(16)
S2 S1 C10 C9 -169.32(13)
S2 S1 C10 C11 10.46(18)
C9 C10 C11 C12 1.1(3)
S1 C10 C11 C12 -178.70(14)
C8 N2 C12 C11 -0.3(3)
C10 C11 C12 N2 -0.1(3)
S1 S2 C13 C14 3.90(18)
S1 S2 C13 C17 -175.51(13)
C17 C13 C14 C15 -1.2(3)
S2 C13 C14 C15 179.40(15)
C16 N3 C15 C14 1.9(3)
C13 C14 C15 N3 -0.6(3)
C15 N3 C16 C17 -1.5(3)
N3 C16 C17 C13 -0.2(3)
C14 C13 C17 C16 1.6(3)
S2 C13 C17 C16 -178.97(15)

loop_
_cod_related_entry_id
_cod_related_entry_database
_cod_related_entry_code
1 ChemSpider 30657297
